data_7205967
loop_
_publ_author_name
'Wu, Chia-Jun'
'Sie, Ming-Jhe'
'Hsiao, Hui-Lin'
'Chen, Jhy-Der'

_publ_section_title
;
 Diverse Ag(i) complexes constructed from
 methyl-4-(5-halopyrimidin-2-ylcarbamoyl)benzoate ligands: roles of the
 halogen atom and anion
;
_journal_issue 12
_journal_name_full CrystEngComm
_journal_page_first 4121
_journal_paper_doi 10.1039/c1ce05102d
_journal_volume 13
_journal_year 2011
_chemical_formula_sum 'C54 H48 Ag2 B2 F8 I4 N12 O14'
_chemical_formula_weight 1986.00
_chemical_name_systematic
;
?
;
_space_group_IT_number 2
_symmetry_cell_setting triclinic
_symmetry_space_group_name_Hall '-P 1'
_symmetry_space_group_name_H-M 'P -1'
_atom_sites_solution_hydrogens geom
_atom_sites_solution_primary direct
_atom_sites_solution_secondary difmap
_audit_creation_method SHELXL-97
_cell_angle_alpha 92.219(9)
_cell_angle_beta 95.523(9)
_cell_angle_gamma 94.117(10)
_cell_formula_units_Z 1
_cell_length_a 9.8556(12)
_cell_length_b 10.8736(14)
_cell_length_c 15.375(2)
_cell_measurement_reflns_used 28
_cell_measurement_temperature 295(2)
_cell_measurement_theta_max 12.39
_cell_measurement_theta_min 5.15
_cell_volume 1634.1(4)
_computing_cell_refinement 'Bruker XSCANS'
_computing_data_collection 'Bruker XSCANS'
_computing_data_reduction 'Bruker SHELXTL'
_computing_molecular_graphics 'Bruker SHELXTL'
_computing_publication_material 'Bruker SHELXTL'
_computing_structure_refinement 'SHELXL-97 (Sheldrick, 2008)'
_computing_structure_solution 'SHELXS-97 (Sheldrick, 2008)'
_diffrn_ambient_temperature 295(2)
_diffrn_measured_fraction_theta_full 0.987
_diffrn_measured_fraction_theta_max 0.987
_diffrn_measurement_device_type 'Bruker P4'
_diffrn_measurement_method '\w scans'
_diffrn_radiation_monochromator graphite
_diffrn_radiation_source 'fine-focus sealed tube'
_diffrn_radiation_type MoK\a
_diffrn_radiation_wavelength 0.71073
_diffrn_reflns_av_R_equivalents 0.0394
_diffrn_reflns_av_sigmaI/netI 0.0672
_diffrn_reflns_limit_h_max 11
_diffrn_reflns_limit_h_min -1
_diffrn_reflns_limit_k_max 12
_diffrn_reflns_limit_k_min -12
_diffrn_reflns_limit_l_max 18
_diffrn_reflns_limit_l_min -18
_diffrn_reflns_number 6737
_diffrn_reflns_theta_full 25.00
_diffrn_reflns_theta_max 25.00
_diffrn_reflns_theta_min 1.88
_exptl_absorpt_coefficient_mu 2.583
_exptl_absorpt_correction_T_max 1.0000
_exptl_absorpt_correction_T_min 0.8024
_exptl_absorpt_correction_type empirical
_exptl_crystal_colour colorless
_exptl_crystal_density_diffrn 2.018
_exptl_crystal_density_method 'not measured'
_exptl_crystal_description plate
_exptl_crystal_F_000 956
_exptl_crystal_size_max 0.40
_exptl_crystal_size_mid 0.30
_exptl_crystal_size_min 0.10
_refine_diff_density_max 0.689
_refine_diff_density_min -0.968
_refine_diff_density_rms 0.122
_refine_ls_extinction_method none
_refine_ls_goodness_of_fit_ref 1.013
_refine_ls_hydrogen_treatment mixed
_refine_ls_matrix_type full
_refine_ls_number_parameters 437
_refine_ls_number_reflns 5668
_refine_ls_number_restraints 0
_refine_ls_restrained_S_all 1.013
_refine_ls_R_factor_all 0.0853
_refine_ls_R_factor_gt 0.0459
_refine_ls_shift/su_max 0.001
_refine_ls_shift/su_mean 0.000
_refine_ls_structure_factor_coef Fsqd
_refine_ls_weighting_details 'calc w=1/[\s^2^(Fo^2^)+(0.0443P)^2^+1.6032P] where P=(Fo^2^+2Fc^2^)/3'
_refine_ls_weighting_scheme calc
_refine_ls_wR_factor_gt 0.0900
_refine_ls_wR_factor_ref 0.1044
_reflns_number_gt 3824
_reflns_number_total 5668
_reflns_threshold_expression >2sigma(I)
_cod_data_source_file c1ce05102d.txt
_cod_data_source_block 6
_cod_depositor_comments
;
The following automatic conversions were performed:
'_symmetry_cell_setting' value 'Triclinic' changed to 'triclinic'
according to '/home/saulius/struct/CIF-dictionaries/cif_core.dic'
dictionary named 'cif_core.dic' version 2.4.1 from 2010-06-29.

Automatic conversion script
Id: cif_fix_enum 1555 2011-01-17 13:19:09Z saulius 
;
_cod_original_cell_volume 1634.0(4)
_cod_original_sg_symbol_H-M P-1
_cod_database_code 7205967

loop_
_symmetry_equiv_pos_as_xyz
'x, y, z'
'-x, -y, -z'

loop_
_atom_site_label
_atom_site_type_symbol
_atom_site_fract_x
_atom_site_fract_y
_atom_site_fract_z
_atom_site_U_iso_or_equiv
_atom_site_adp_type
_atom_site_occupancy
_atom_site_symmetry_multiplicity
_atom_site_calc_flag
_atom_site_refinement_flags
_atom_site_disorder_assembly
_atom_site_disorder_group
Ag Ag -0.07931(6) 0.54799(5) 0.19357(3) 0.04104(17) Uani 1 1 d . . .
I1 I -0.20346(5) 0.36779(5) -0.18275(3) 0.04821(17) Uani 1 1 d . . .
I2 I -0.24528(6) 0.51705(5) 0.55669(3) 0.05061(17) Uani 1 1 d . . .
O1 O -0.3225(5) 0.5831(5) 0.2304(3) 0.0485(13) Uani 1 1 d . . .
O2 O -0.6693(7) 1.1126(5) 0.3855(4) 0.0682(18) Uani 1 1 d . . .
O3 O -0.6944(6) 0.9618(4) 0.4789(3) 0.0499(14) Uani 1 1 d . . .
O4 O -0.0287(6) 0.3408(5) 0.1385(3) 0.0564(15) Uani 1 1 d . . .
O5 O 0.4056(7) -0.1449(7) 0.0330(4) 0.082(2) Uani 1 1 d . . .
O6 O 0.2860(5) -0.1024(5) -0.0908(3) 0.0515(14) Uani 1 1 d . . .
O7 O -0.6080(9) 1.3259(8) 0.3011(5) 0.088(3) Uani 1 1 d . . .
H7B H -0.649(12) 1.271(10) 0.318(7) 0.09(5) Uiso 1 1 d . . .
N1 N -0.2296(6) 0.5544(5) 0.0659(3) 0.0378(14) Uani 1 1 d . . .
N2 N -0.3988(7) 0.6352(6) -0.0323(4) 0.0499(17) Uani 1 1 d . . .
N3 N -0.3813(6) 0.6957(5) 0.1132(3) 0.0394(15) Uani 1 1 d . . .
H3A H -0.4217 0.7599 0.0973 0.047 Uiso 1 1 calc R . .
N4 N -0.0941(6) 0.4169(5) 0.3114(3) 0.0384(14) Uani 1 1 d . . .
N5 N -0.0764(7) 0.2410(5) 0.3982(4) 0.0496(17) Uani 1 1 d . . .
N6 N -0.0123(6) 0.2296(5) 0.2604(4) 0.0430(15) Uani 1 1 d . . .
H6 H 0.0099 0.1583 0.2766 0.052 Uiso 1 1 calc R . .
C1 C -0.1956(8) 0.4836(7) -0.0007(4) 0.0412(18) Uani 1 1 d . . .
H1 H -0.1270 0.4302 0.0101 0.049 Uiso 1 1 calc R . .
C2 C -0.2584(7) 0.4866(7) -0.0846(4) 0.0392(17) Uani 1 1 d . . .
C3 C -0.3592(8) 0.5672(7) -0.0981(5) 0.050(2) Uani 1 1 d . . .
H3B H -0.4007 0.5744 -0.1545 0.060 Uiso 1 1 calc R . .
C4 C -0.3328(7) 0.6249(6) 0.0471(4) 0.0334(16) Uani 1 1 d . . .
C5 C -0.3719(7) 0.6747(7) 0.2007(4) 0.0402(18) Uani 1 1 d . . .
C6 C -0.4297(7) 0.7678(6) 0.2575(4) 0.0350(17) Uani 1 1 d . . .
C7 C -0.4351(8) 0.8894(7) 0.2386(5) 0.0454(19) Uani 1 1 d . . .
H7 H -0.3951 0.9192 0.1904 0.054 Uiso 1 1 calc R . .
C8 C -0.5003(8) 0.9686(7) 0.2914(5) 0.047(2) Uani 1 1 d . . .
H8 H -0.5021 1.0514 0.2786 0.056 Uiso 1 1 calc R . .
C9 C -0.5620(7) 0.9265(7) 0.3620(4) 0.0389(17) Uani 1 1 d . . .
C10 C -0.5490(8) 0.8047(7) 0.3844(4) 0.0423(18) Uani 1 1 d . . .
H10 H -0.5852 0.7757 0.4341 0.051 Uiso 1 1 calc R . .
C11 C -0.4825(8) 0.7273(7) 0.3329(4) 0.0450(19) Uani 1 1 d . . .
H11 H -0.4726 0.6465 0.3487 0.054 Uiso 1 1 calc R . .
C12 C -0.6453(8) 1.0111(7) 0.4093(5) 0.0421(18) Uani 1 1 d . . .
C13 C -0.7865(9) 1.0372(8) 0.5234(5) 0.060(2) Uani 1 1 d . . .
H13A H -0.8169 0.9946 0.5724 0.091 Uiso 1 1 calc R . .
H13B H -0.8640 1.0517 0.4834 0.091 Uiso 1 1 calc R . .
H13C H -0.7388 1.1147 0.5436 0.091 Uiso 1 1 calc R . .
C14 C -0.1420(7) 0.4753(7) 0.3796(5) 0.0435(19) Uani 1 1 d . . .
H14 H -0.1627 0.5569 0.3742 0.052 Uiso 1 1 calc R . .
C15 C -0.1618(7) 0.4211(7) 0.4563(5) 0.0414(18) Uani 1 1 d . . .
C16 C -0.1266(9) 0.3020(7) 0.4631(5) 0.053(2) Uani 1 1 d . . .
H16 H -0.1380 0.2625 0.5148 0.063 Uiso 1 1 calc R . .
C17 C -0.0650(7) 0.3000(6) 0.3245(4) 0.0380(17) Uani 1 1 d . . .
C18 C 0.0107(8) 0.2531(7) 0.1761(4) 0.0392(17) Uani 1 1 d . . .
C19 C 0.0885(7) 0.1597(6) 0.1301(4) 0.0352(16) Uani 1 1 d . . .
C20 C 0.1682(8) 0.0777(7) 0.1749(4) 0.048(2) Uani 1 1 d . . .
H20 H 0.1742 0.0778 0.2356 0.057 Uiso 1 1 calc R . .
C21 C 0.2382(9) -0.0035(7) 0.1288(5) 0.052(2) Uani 1 1 d . . .
H21 H 0.2868 -0.0617 0.1587 0.062 Uiso 1 1 calc R . .
C22 C 0.2378(7) -0.0003(6) 0.0391(5) 0.0386(17) Uani 1 1 d . . .
C23 C 0.1589(7) 0.0836(6) -0.0062(4) 0.0386(18) Uani 1 1 d . . .
H23 H 0.1547 0.0846 -0.0669 0.046 Uiso 1 1 calc R . .
C24 C 0.0878(8) 0.1642(6) 0.0394(4) 0.0404(18) Uani 1 1 d . . .
H24 H 0.0388 0.2223 0.0096 0.048 Uiso 1 1 calc R . .
C25 C 0.3193(9) -0.0897(7) -0.0055(5) 0.047(2) Uani 1 1 d . . .
C26 C 0.3589(9) -0.1920(8) -0.1367(5) 0.063(2) Uani 1 1 d . . .
H26A H 0.3269 -0.1960 -0.1978 0.094 Uiso 1 1 calc R . .
H26B H 0.3430 -0.2717 -0.1131 0.094 Uiso 1 1 calc R . .
H26C H 0.4551 -0.1677 -0.1294 0.094 Uiso 1 1 calc R . .
C27 C -0.4745(10) 1.3448(9) 0.3400(6) 0.074(3) Uani 1 1 d . . .
H27A H -0.4222 1.2793 0.3211 0.110 Uiso 1 1 calc R . .
H27B H -0.4746 1.3456 0.4024 0.110 Uiso 1 1 calc R . .
H27C H -0.4345 1.4223 0.3233 0.110 Uiso 1 1 calc R . .
B B -0.0198(11) 0.8448(8) 0.2951(6) 0.051(3) Uani 1 1 d . . .
F1 F -0.0758(6) 0.8046(5) 0.2122(3) 0.0849(17) Uani 1 1 d . . .
F2 F -0.0836(7) 0.7771(5) 0.3545(4) 0.0949(19) Uani 1 1 d . . .
F3 F -0.0382(6) 0.9679(4) 0.3092(4) 0.0902(19) Uani 1 1 d . . .
F4 F 0.1171(5) 0.8285(6) 0.3023(4) 0.0873(18) Uani 1 1 d . . .

loop_
_atom_site_aniso_label
_atom_site_aniso_U_11
_atom_site_aniso_U_22
_atom_site_aniso_U_33
_atom_site_aniso_U_23
_atom_site_aniso_U_13
_atom_site_aniso_U_12
Ag 0.0486(4) 0.0406(3) 0.0363(3) 0.0010(2) 0.0071(3) 0.0159(3)
I1 0.0478(3) 0.0555(3) 0.0414(3) -0.0182(2) 0.0116(2) 0.0061(3)
I2 0.0556(4) 0.0583(4) 0.0394(3) -0.0099(2) 0.0142(2) 0.0082(3)
O1 0.061(4) 0.051(3) 0.041(3) 0.012(2) 0.020(3) 0.026(3)
O2 0.104(5) 0.040(3) 0.070(4) 0.007(3) 0.042(4) 0.024(3)
O3 0.065(4) 0.045(3) 0.046(3) -0.003(2) 0.034(3) 0.009(3)
O4 0.091(5) 0.046(3) 0.037(3) 0.004(2) 0.010(3) 0.033(3)
O5 0.092(5) 0.112(5) 0.055(4) 0.011(4) 0.013(3) 0.080(5)
O6 0.061(4) 0.055(3) 0.043(3) -0.003(2) 0.014(3) 0.025(3)
O7 0.093(6) 0.083(6) 0.082(5) 0.027(4) -0.021(4) -0.013(5)
N1 0.039(4) 0.048(4) 0.029(3) -0.007(3) 0.003(3) 0.022(3)
N2 0.063(5) 0.061(4) 0.028(3) 0.000(3) 0.001(3) 0.031(4)
N3 0.049(4) 0.039(3) 0.033(3) -0.001(3) 0.008(3) 0.022(3)
N4 0.045(4) 0.038(4) 0.036(3) 0.003(3) 0.008(3) 0.012(3)
N5 0.076(5) 0.038(4) 0.040(4) 0.010(3) 0.021(3) 0.015(3)
N6 0.054(4) 0.033(3) 0.046(4) 0.005(3) 0.015(3) 0.018(3)
C1 0.044(5) 0.045(4) 0.037(4) 0.001(3) 0.005(3) 0.018(4)
C2 0.040(4) 0.042(4) 0.034(4) -0.010(3) 0.006(3) 0.000(4)
C3 0.055(5) 0.064(5) 0.035(4) 0.002(4) 0.006(4) 0.028(4)
C4 0.039(4) 0.032(4) 0.031(4) -0.001(3) 0.009(3) 0.005(3)
C5 0.042(4) 0.053(5) 0.032(4) 0.007(3) 0.016(3) 0.020(4)
C6 0.033(4) 0.040(4) 0.035(4) -0.005(3) 0.009(3) 0.013(3)
C7 0.060(5) 0.038(4) 0.044(4) 0.000(3) 0.028(4) 0.012(4)
C8 0.068(6) 0.032(4) 0.044(4) 0.002(3) 0.020(4) 0.009(4)
C9 0.045(5) 0.038(4) 0.035(4) -0.008(3) 0.015(3) 0.004(3)
C10 0.048(5) 0.050(5) 0.032(4) -0.001(3) 0.017(3) 0.006(4)
C11 0.058(5) 0.040(4) 0.039(4) 0.009(3) 0.012(4) 0.008(4)
C12 0.045(5) 0.045(5) 0.036(4) -0.008(3) 0.011(3) 0.000(4)
C13 0.066(6) 0.061(6) 0.060(5) -0.008(4) 0.033(5) 0.015(5)
C14 0.048(5) 0.038(4) 0.047(4) -0.004(3) 0.010(4) 0.021(4)
C15 0.035(4) 0.050(5) 0.039(4) -0.010(3) 0.002(3) 0.012(4)
C16 0.078(6) 0.052(5) 0.033(4) 0.008(4) 0.021(4) 0.011(5)
C17 0.046(5) 0.029(4) 0.039(4) -0.005(3) 0.006(3) 0.009(3)
C18 0.047(5) 0.034(4) 0.036(4) 0.000(3) 0.000(3) 0.006(4)
C19 0.037(4) 0.029(4) 0.039(4) -0.003(3) 0.005(3) 0.007(3)
C20 0.058(5) 0.064(5) 0.028(4) 0.007(3) 0.007(3) 0.045(4)
C21 0.068(6) 0.047(5) 0.045(5) 0.013(4) 0.011(4) 0.035(4)
C22 0.039(4) 0.039(4) 0.042(4) 0.006(3) 0.014(3) 0.014(3)
C23 0.047(5) 0.043(4) 0.028(4) 0.006(3) 0.007(3) 0.013(4)
C24 0.052(5) 0.035(4) 0.037(4) 0.004(3) 0.009(4) 0.015(4)
C25 0.059(5) 0.039(4) 0.048(5) 0.010(4) 0.022(4) 0.019(4)
C26 0.073(6) 0.065(6) 0.056(5) -0.010(4) 0.026(5) 0.017(5)
C27 0.066(7) 0.075(7) 0.080(7) -0.005(5) 0.014(6) 0.001(5)
B 0.067(7) 0.037(5) 0.053(6) -0.004(4) 0.018(5) 0.025(5)
F1 0.094(4) 0.089(4) 0.070(3) -0.011(3) -0.011(3) 0.026(3)
F2 0.116(5) 0.068(4) 0.108(5) 0.027(3) 0.041(4) 0.009(3)
F3 0.133(5) 0.042(3) 0.108(4) -0.003(3) 0.072(4) 0.018(3)
F4 0.061(4) 0.113(5) 0.086(4) -0.031(3) -0.002(3) 0.026(3)

loop_
_atom_type_symbol
_atom_type_description
_atom_type_scat_dispersion_real
_atom_type_scat_dispersion_imag
_atom_type_scat_source
C C 0.0033 0.0016 'International Tables Vol C Tables 4.2.6.8 and 6.1.1.4'
H H 0.0000 0.0000 'International Tables Vol C Tables 4.2.6.8 and 6.1.1.4'
B B 0.0013 0.0007 'International Tables Vol C Tables 4.2.6.8 and 6.1.1.4'
N N 0.0061 0.0033 'International Tables Vol C Tables 4.2.6.8 and 6.1.1.4'
O O 0.0106 0.0060 'International Tables Vol C Tables 4.2.6.8 and 6.1.1.4'
F F 0.0171 0.0103 'International Tables Vol C Tables 4.2.6.8 and 6.1.1.4'
Ag Ag -0.8971 1.1015 'International Tables Vol C Tables 4.2.6.8 and 6.1.1.4'
I I -0.4742 1.8119 'International Tables Vol C Tables 4.2.6.8 and 6.1.1.4'

loop_
_geom_angle_atom_site_label_1
_geom_angle_atom_site_label_2
_geom_angle_atom_site_label_3
_geom_angle
_geom_angle_site_symmetry_1
_geom_angle_site_symmetry_3
_geom_angle_publ_flag
N1 Ag N4 128.9(2) . . ?
N1 Ag O4 86.75(18) . . ?
N4 Ag O4 73.64(18) . . ?
N1 Ag O1 68.86(17) . . ?
N4 Ag O1 80.31(17) . . ?
O4 Ag O1 119.13(19) . . ?
N1 Ag I1 116.96(15) . 2_565 ?
N4 Ag I1 109.53(15) . 2_565 ?
O4 Ag I1 88.91(15) . 2_565 ?
O1 Ag I1 151.94(12) . 2_565 ?
C2 I1 Ag 102.0(2) . 2_565 ?
C5 O1 Ag 116.1(4) . . ?
C12 O3 C13 115.2(6) . . ?
C18 O4 Ag 131.4(5) . . ?
C25 O6 C26 115.4(6) . . ?
C27 O7 H7B 114(9) . . ?
C4 N1 C1 115.8(6) . . ?
C4 N1 Ag 130.7(4) . . ?
C1 N1 Ag 113.2(4) . . ?
C3 N2 C4 117.0(6) . . ?
C5 N3 C4 127.3(6) . . ?
C5 N3 H3A 116.3 . . ?
C4 N3 H3A 116.3 . . ?
C17 N4 C14 114.9(6) . . ?
C17 N4 Ag 134.2(4) . . ?
C14 N4 Ag 110.9(4) . . ?
C16 N5 C17 117.0(6) . . ?
C18 N6 C17 131.6(6) . . ?
C18 N6 H6 114.2 . . ?
C17 N6 H6 114.2 . . ?
N1 C1 C2 122.7(6) . . ?
N1 C1 H1 118.7 . . ?
C2 C1 H1 118.7 . . ?
C3 C2 C1 116.9(6) . . ?
C3 C2 I1 123.3(5) . . ?
C1 C2 I1 119.7(5) . . ?
N2 C3 C2 121.6(7) . . ?
N2 C3 H3B 119.2 . . ?
C2 C3 H3B 119.2 . . ?
N1 C4 N2 125.8(6) . . ?
N1 C4 N3 120.0(6) . . ?
N2 C4 N3 114.2(6) . . ?
O1 C5 N3 122.1(6) . . ?
O1 C5 C6 121.9(6) . . ?
N3 C5 C6 116.0(6) . . ?
C7 C6 C11 118.8(6) . . ?
C7 C6 C5 123.6(6) . . ?
C11 C6 C5 117.5(6) . . ?
C6 C7 C8 120.1(7) . . ?
C6 C7 H7 119.9 . . ?
C8 C7 H7 119.9 . . ?
C9 C8 C7 121.1(7) . . ?
C9 C8 H8 119.5 . . ?
C7 C8 H8 119.5 . . ?
C8 C9 C10 118.7(6) . . ?
C8 C9 C12 118.7(7) . . ?
C10 C9 C12 122.5(6) . . ?
C11 C10 C9 119.8(7) . . ?
C11 C10 H10 120.1 . . ?
C9 C10 H10 120.1 . . ?
C10 C11 C6 121.1(7) . . ?
C10 C11 H11 119.4 . . ?
C6 C11 H11 119.4 . . ?
O2 C12 O3 123.3(7) . . ?
O2 C12 C9 123.5(7) . . ?
O3 C12 C9 113.1(7) . . ?
O3 C13 H13A 109.5 . . ?
O3 C13 H13B 109.5 . . ?
H13A C13 H13B 109.5 . . ?
O3 C13 H13C 109.5 . . ?
H13A C13 H13C 109.5 . . ?
H13B C13 H13C 109.5 . . ?
N4 C14 C15 123.5(7) . . ?
N4 C14 H14 118.3 . . ?
C15 C14 H14 118.3 . . ?
C14 C15 C16 116.8(6) . . ?
C14 C15 I2 120.6(5) . . ?
C16 C15 I2 122.6(6) . . ?
N5 C16 C15 122.1(7) . . ?
N5 C16 H16 119.0 . . ?
C15 C16 H16 119.0 . . ?
N5 C17 N4 125.8(6) . . ?
N5 C17 N6 113.0(6) . . ?
N4 C17 N6 121.1(6) . . ?
O4 C18 N6 123.8(6) . . ?
O4 C18 C19 120.4(6) . . ?
N6 C18 C19 115.9(6) . . ?
C20 C19 C24 119.5(6) . . ?
C20 C19 C18 122.7(6) . . ?
C24 C19 C18 117.6(6) . . ?
C21 C20 C19 119.6(6) . . ?
C21 C20 H20 120.2 . . ?
C19 C20 H20 120.2 . . ?
C20 C21 C22 121.3(7) . . ?
C20 C21 H21 119.3 . . ?
C22 C21 H21 119.3 . . ?
C21 C22 C23 119.1(6) . . ?
C21 C22 C25 117.8(6) . . ?
C23 C22 C25 123.0(6) . . ?
C24 C23 C22 119.7(6) . . ?
C24 C23 H23 120.1 . . ?
C22 C23 H23 120.1 . . ?
C23 C24 C19 120.6(6) . . ?
C23 C24 H24 119.7 . . ?
C19 C24 H24 119.7 . . ?
O5 C25 O6 123.8(7) . . ?
O5 C25 C22 122.9(7) . . ?
O6 C25 C22 113.3(7) . . ?
O6 C26 H26A 109.5 . . ?
O6 C26 H26B 109.5 . . ?
H26A C26 H26B 109.5 . . ?
O6 C26 H26C 109.5 . . ?
H26A C26 H26C 109.5 . . ?
H26B C26 H26C 109.5 . . ?
O7 C27 H27A 109.5 . . ?
O7 C27 H27B 109.5 . . ?
H27A C27 H27B 109.5 . . ?
O7 C27 H27C 109.5 . . ?
H27A C27 H27C 109.5 . . ?
H27B C27 H27C 109.5 . . ?
F2 B F4 110.6(8) . . ?
F2 B F3 109.7(7) . . ?
F4 B F3 109.3(8) . . ?
F2 B F1 108.4(8) . . ?
F4 B F1 108.8(7) . . ?
F3 B F1 110.2(8) . . ?

loop_
_geom_bond_atom_site_label_1
_geom_bond_atom_site_label_2
_geom_bond_distance
_geom_bond_site_symmetry_2
_geom_bond_publ_flag
Ag N1 2.349(5) . ?
Ag N4 2.357(5) . ?
Ag O4 2.477(5) . ?
Ag O1 2.566(5) . ?
Ag I1 2.8927(9) 2_565 ?
I1 C2 2.084(6) . ?
I1 Ag 2.8926(9) 2_565 ?
I2 C15 2.096(7) . ?
O1 C5 1.225(8) . ?
O2 C12 1.208(9) . ?
O3 C12 1.332(9) . ?
O3 C13 1.465(8) . ?
O4 C18 1.204(8) . ?
O5 C25 1.199(9) . ?
O6 C25 1.320(9) . ?
O6 C26 1.452(8) . ?
O7 C27 1.390(12) . ?
O7 H7B 0.76(10) . ?
N1 C4 1.334(8) . ?
N1 C1 1.340(8) . ?
N2 C3 1.335(9) . ?
N2 C4 1.339(8) . ?
N3 C5 1.369(8) . ?
N3 C4 1.394(8) . ?
N3 H3A 0.8600 . ?
N4 C17 1.341(8) . ?
N4 C14 1.347(8) . ?
N5 C16 1.331(9) . ?
N5 C17 1.333(9) . ?
N6 C18 1.367(9) . ?
N6 C17 1.388(8) . ?
N6 H6 0.8600 . ?
C1 C2 1.379(9) . ?
C1 H1 0.9300 . ?
C2 C3 1.377(10) . ?
C3 H3B 0.9300 . ?
C5 C6 1.490(9) . ?
C6 C7 1.368(10) . ?
C6 C11 1.390(9) . ?
C7 C8 1.392(9) . ?
C7 H7 0.9300 . ?
C8 C9 1.372(10) . ?
C8 H8 0.9300 . ?
C9 C10 1.393(10) . ?
C9 C12 1.491(9) . ?
C10 C11 1.377(9) . ?
C10 H10 0.9300 . ?
C11 H11 0.9300 . ?
C13 H13A 0.9600 . ?
C13 H13B 0.9600 . ?
C13 H13C 0.9600 . ?
C14 C15 1.362(10) . ?
C14 H14 0.9300 . ?
C15 C16 1.370(10) . ?
C16 H16 0.9300 . ?
C18 C19 1.509(9) . ?
C19 C20 1.389(9) . ?
C19 C24 1.398(9) . ?
C20 C21 1.375(9) . ?
C20 H20 0.9300 . ?
C21 C22 1.382(10) . ?
C21 H21 0.9300 . ?
C22 C23 1.403(9) . ?
C22 C25 1.492(9) . ?
C23 C24 1.373(9) . ?
C23 H23 0.9300 . ?
C24 H24 0.9300 . ?
C26 H26A 0.9600 . ?
C26 H26B 0.9600 . ?
C26 H26C 0.9600 . ?
C27 H27A 0.9600 . ?
C27 H27B 0.9600 . ?
C27 H27C 0.9600 . ?
B F2 1.367(11) . ?
B F4 1.368(11) . ?
B F3 1.376(10) . ?
B F1 1.381(11) . ?
